data_7004896
loop_
_publ_author_name
'Brewer, Cynthia T.'
'Brewer, Greg'
'Butcher, Ray J.'
'Carpenter, Everett E.'
'Schmiedekamp, Ann M.'
'Viragh, Carol'

_publ_section_title
;
 Synthesis and characterization of a spin crossover iron(II)-iron(III)
 mixed valence supramolecular pseudo-dimer exhibiting chiral
 recognition, hydrogen bonding, and pi-pi interactions.
;
_journal_issue 3
_journal_name_full 'Dalton transactions (Cambridge, England : 2003)'
_journal_page_first 295
_journal_page_last 298
_journal_paper_doi 10.1039/b613282k
_journal_year 2007
_chemical_formula_sum 'C21 H29.5 Cl Fe N10 O4.5'
_chemical_formula_weight 585.35
_chemical_name_systematic
;
?
;
_space_group_IT_number 14
_symmetry_cell_setting monoclinic
_symmetry_space_group_name_Hall '-P 2ybc'
_symmetry_space_group_name_H-M 'P 1 21/c 1'
_atom_sites_solution_hydrogens geom
_atom_sites_solution_primary direct
_atom_sites_solution_secondary difmap
_audit_creation_method SHELXL-97
_cell_angle_alpha 90.00
_cell_angle_beta 91.105(3)
_cell_angle_gamma 90.00
_cell_formula_units_Z 8
_cell_length_a 19.337(3)
_cell_length_b 12.1087(19)
_cell_length_c 21.685(4)
_cell_measurement_reflns_used 9001
_cell_measurement_temperature 93(2)
_cell_measurement_theta_max 28.30
_cell_measurement_theta_min 2.70
_cell_volume 5076.5(15)
_computing_cell_refinement 'Bruker SMART'
_computing_data_collection 'Bruker SMART'
_computing_data_reduction 'Bruker SAINT'
_computing_molecular_graphics 'Bruker SHELXTL'
_computing_publication_material 'Bruker SHELXTL'
_computing_structure_refinement 'SHELXL-97 (Sheldrick, 1997)'
_computing_structure_solution 'SHELXS-97 (Sheldrick, 1990)'
_diffrn_ambient_temperature 93(2)
_diffrn_measured_fraction_theta_full 0.964
_diffrn_measured_fraction_theta_max 0.964
_diffrn_measurement_device_type 'CCD area detector'
_diffrn_measurement_method 'phi and omega scans'
_diffrn_radiation_monochromator graphite
_diffrn_radiation_source 'fine-focus sealed tube'
_diffrn_radiation_type MoK\a
_diffrn_radiation_wavelength 0.71073
_diffrn_reflns_av_R_equivalents 0.0482
_diffrn_reflns_av_sigmaI/netI 0.0628
_diffrn_reflns_limit_h_max 25
_diffrn_reflns_limit_h_min -25
_diffrn_reflns_limit_k_max 14
_diffrn_reflns_limit_k_min -16
_diffrn_reflns_limit_l_max 28
_diffrn_reflns_limit_l_min -28
_diffrn_reflns_number 34939
_diffrn_reflns_theta_full 28.30
_diffrn_reflns_theta_max 28.30
_diffrn_reflns_theta_min 1.88
_exptl_absorpt_coefficient_mu 0.752
_exptl_absorpt_correction_T_max 1.0000
_exptl_absorpt_correction_T_min 0.8472
_exptl_absorpt_correction_type multi-scan
_exptl_crystal_colour black
_exptl_crystal_density_diffrn 1.532
_exptl_crystal_density_meas 0
_exptl_crystal_density_method 'not measured'
_exptl_crystal_description prism
_exptl_crystal_F_000 2436
_exptl_crystal_size_max 0.36
_exptl_crystal_size_mid 0.30
_exptl_crystal_size_min 0.20
_refine_diff_density_max 0.784
_refine_diff_density_min -0.994
_refine_diff_density_rms 0.107
_refine_ls_extinction_method none
_refine_ls_goodness_of_fit_ref 1.130
_refine_ls_hydrogen_treatment mixed
_refine_ls_matrix_type full
_refine_ls_number_parameters 726
_refine_ls_number_reflns 12176
_refine_ls_number_restraints 23
_refine_ls_restrained_S_all 1.129
_refine_ls_R_factor_all 0.1083
_refine_ls_R_factor_gt 0.0681
_refine_ls_shift/su_max 0.033
_refine_ls_shift/su_mean 0.000
_refine_ls_structure_factor_coef Fsqd
_refine_ls_weighting_details 'calc w=1/[\s^2^(Fo^2^)+(0.0272P)^2^+19.4573P] where P=(Fo^2^+2Fc^2^)/3'
_refine_ls_weighting_scheme calc
_refine_ls_wR_factor_gt 0.1315
_refine_ls_wR_factor_ref 0.1490
_reflns_number_gt 8542
_reflns_number_total 12176
_reflns_threshold_expression >2sigma(I)
_cod_data_source_file b613282k.txt
_cod_data_source_block ctbg6m
_cod_depositor_comments
;
The following automatic conversions were performed:
'_symmetry_cell_setting' value 'Monoclinic' changed to 'monoclinic'
according to '/home/saulius/struct/CIF-dictionaries/cif_core.dic'
dictionary named 'cif_core.dic' version 2.4.1 from 2010-06-29.

Automatic conversion script
Id: cif_fix_enum 1527 2010-12-29 10:47:43Z saulius 
;
_cod_original_cell_volume 5076.6(14)
_cod_original_sg_symbol_H-M P2(1)/c
_cod_original_formula_sum 'C21 H29.50 Cl Fe N10 O4.50'
_cod_database_code 7004896

loop_
_symmetry_equiv_pos_as_xyz
'x, y, z'
'-x, y+1/2, -z+1/2'
'-x, -y, -z'
'x, -y-1/2, z-1/2'

loop_
_atom_site_label
_atom_site_type_symbol
_atom_site_fract_x
_atom_site_fract_y
_atom_site_fract_z
_atom_site_U_iso_or_equiv
_atom_site_adp_type
_atom_site_occupancy
_atom_site_symmetry_multiplicity
_atom_site_calc_flag
_atom_site_refinement_flags
_atom_site_disorder_assembly
_atom_site_disorder_group
Fe1 Fe 0.19722(3) 0.61258(4) -0.13244(2) 0.01657(13) Uani 1 1 d . . .
Fe2 Fe 0.30796(3) 0.23375(4) 0.00860(3) 0.01793(13) Uani 1 1 d . . .
Cl1 Cl 0.04258(5) -0.01965(8) 0.11069(4) 0.0213(2) Uani 1 1 d . . .
Cl2 Cl 0.58311(5) 0.47877(8) -0.26087(5) 0.0279(2) Uani 1 1 d D . .
O11 O 0.08235(15) 0.0705(2) 0.13684(14) 0.0290(7) Uani 1 1 d . . .
O12 O 0.08889(15) -0.0924(2) 0.07815(14) 0.0305(7) Uani 1 1 d . . .
O13 O 0.01038(15) -0.0804(2) 0.15980(13) 0.0275(7) Uani 1 1 d . . .
O14 O -0.00935(15) 0.0231(3) 0.06915(13) 0.0281(7) Uani 1 1 d . . .
O21A O 0.5902(3) 0.4982(5) -0.32472(14) 0.047(2) Uani 0.545(11) 1 d PD A 1
O22A O 0.5469(3) 0.3784(3) -0.2521(4) 0.066(3) Uani 0.545(11) 1 d PD A 1
O23A O 0.64941(19) 0.4710(6) -0.2323(2) 0.052(3) Uani 0.545(11) 1 d PD A 1
O24A O 0.5459(3) 0.5665(4) -0.2341(2) 0.040(2) Uani 0.545(11) 1 d PD A 1
O21B O 0.65238(17) 0.5167(6) -0.2596(6) 0.081(5) Uani 0.455(11) 1 d PD A 2
O22B O 0.5706(5) 0.4166(12) -0.2070(5) 0.196(12) Uani 0.455(11) 1 d PD A 2
O23B O 0.5718(4) 0.4116(12) -0.3135(5) 0.123(8) Uani 0.455(11) 1 d PD A 2
O24B O 0.5377(3) 0.5704(4) -0.2635(7) 0.144(9) Uani 0.455(11) 1 d PD A 2
O1W O 0.4516(4) 0.6848(6) -0.3247(4) 0.118(2) Uani 1 1 d D . .
H1W1 H 0.478(5) 0.657(8) -0.298(4) 0.177 Uiso 1 1 d D . .
H1W2 H 0.458(6) 0.7525(15) -0.321(5) 0.177 Uiso 1 1 d D . .
N1 N 0.13721(18) 0.8191(3) -0.22634(16) 0.0235(7) Uani 1 1 d . . .
N2 N 0.37292(18) 0.0104(3) 0.08127(16) 0.0254(8) Uani 1 1 d . . .
N1A N 0.12106(17) 0.7109(2) -0.10613(15) 0.0192(7) Uani 1 1 d . . .
N2A N 0.22712(17) 0.6395(3) -0.04766(14) 0.0186(7) Uani 1 1 d . . .
N3A N 0.28191(17) 0.6156(3) -0.01156(15) 0.0223(7) Uani 1 1 d . . .
H3AB H 0.3160 0.5713 -0.0215 0.027 Uiso 1 1 calc R . .
N1B N 0.15640(17) 0.5818(3) -0.21470(15) 0.0194(7) Uani 1 1 d . . .
N2B N 0.13903(16) 0.4863(3) -0.11245(14) 0.0180(7) Uani 1 1 d . . .
N3B N 0.11986(17) 0.4340(3) -0.06100(15) 0.0231(7) Uani 1 1 d . . .
H3BB H 0.1391 0.4428 -0.0242 0.028 Uiso 1 1 calc R . .
N1C N 0.25791(17) 0.7355(3) -0.15923(14) 0.0186(7) Uani 1 1 d . . .
N2C N 0.27765(17) 0.5293(3) -0.15820(15) 0.0202(7) Uani 1 1 d . . .
N3C N 0.2904(2) 0.4217(3) -0.17010(16) 0.0266(8) Uani 1 1 d . . .
N1D N 0.36774(17) 0.1268(3) -0.03431(15) 0.0198(7) Uani 1 1 d . . .
N2D N 0.36747(17) 0.3359(3) -0.03512(16) 0.0208(7) Uani 1 1 d . . .
N3D N 0.37777(18) 0.4463(3) -0.03542(17) 0.0247(8) Uani 1 1 d . . .
N1E N 0.36964(17) 0.2511(3) 0.08220(15) 0.0208(7) Uani 1 1 d . . .
N2E N 0.25763(17) 0.3481(3) 0.05204(15) 0.0208(7) Uani 1 1 d . . .
N3E N 0.19456(17) 0.3940(3) 0.04688(15) 0.0229(7) Uani 1 1 d . . .
N1F N 0.24652(17) 0.1230(3) 0.04712(16) 0.0209(7) Uani 1 1 d . . .
N2F N 0.23965(17) 0.2139(3) -0.05783(15) 0.0211(7) Uani 1 1 d . . .
N3F N 0.23298(19) 0.2435(3) -0.11698(16) 0.0260(8) Uani 1 1 d . . .
H3FB H 0.2589 0.2927 -0.1355 0.031 Uiso 1 1 calc R . .
C1A C 0.0780(2) 0.8376(3) -0.18809(19) 0.0232(9) Uani 1 1 d . . .
H1AA H 0.0372 0.8515 -0.2153 0.028 Uiso 1 1 calc R . .
H1AB H 0.0863 0.9054 -0.1635 0.028 Uiso 1 1 calc R . .
C2A C 0.0604(2) 0.7430(3) -0.14382(19) 0.0230(8) Uani 1 1 d . . .
H2AA H 0.0228 0.7667 -0.1165 0.028 Uiso 1 1 calc R . .
H2AB H 0.0438 0.6785 -0.1679 0.028 Uiso 1 1 calc R . .
C3A C 0.1266(2) 0.7475(3) -0.05044(18) 0.0195(8) Uani 1 1 d . . .
H3AA H 0.0932 0.7953 -0.0332 0.023 Uiso 1 1 calc R . .
C4A C 0.1866(2) 0.7112(3) -0.01636(18) 0.0191(8) Uani 1 1 d . . .
C5A C 0.2170(2) 0.7321(3) 0.04166(18) 0.0223(8) Uani 1 1 d . . .
H5AA H 0.2000 0.7786 0.0732 0.027 Uiso 1 1 calc R . .
C6A C 0.2768(2) 0.6705(3) 0.0429(2) 0.0242(9) Uani 1 1 d . . .
C7A C 0.3327(2) 0.6603(4) 0.0916(2) 0.0310(10) Uani 1 1 d . . .
H7AA H 0.3599 0.5934 0.0841 0.046 Uiso 1 1 calc R . .
H7AB H 0.3117 0.6556 0.1323 0.046 Uiso 1 1 calc R . .
H7AC H 0.3630 0.7251 0.0901 0.046 Uiso 1 1 calc R . .
C1B C 0.1317(2) 0.7458(3) -0.27854(18) 0.0248(9) Uani 1 1 d . . .
H1BA H 0.1472 0.7858 -0.3156 0.030 Uiso 1 1 calc R . .
H1BB H 0.0823 0.7267 -0.2853 0.030 Uiso 1 1 calc R . .
C2B C 0.1733(2) 0.6388(3) -0.27241(18) 0.0218(8) Uani 1 1 d . . .
H2BA H 0.1625 0.5900 -0.3079 0.026 Uiso 1 1 calc R . .
H2BB H 0.2233 0.6558 -0.2727 0.026 Uiso 1 1 calc R . .
C3B C 0.1112(2) 0.5029(3) -0.21697(19) 0.0215(8) Uani 1 1 d . . .
H3BA H 0.0889 0.4809 -0.2544 0.026 Uiso 1 1 calc R . .
C4B C 0.0972(2) 0.4511(3) -0.15905(18) 0.0201(8) Uani 1 1 d . . .
C5B C 0.0503(2) 0.3746(3) -0.13656(19) 0.0229(8) Uani 1 1 d . . .
H5BA H 0.0149 0.3366 -0.1590 0.028 Uiso 1 1 calc R . .
C6B C 0.0665(2) 0.3662(3) -0.0744(2) 0.0256(9) Uani 1 1 d . . .
C7B C 0.0339(2) 0.2980(4) -0.0252(2) 0.0335(11) Uani 1 1 d . . .
H7BA H 0.0699 0.2700 0.0032 0.050 Uiso 1 1 calc R . .
H7BB H 0.0091 0.2358 -0.0442 0.050 Uiso 1 1 calc R . .
H7BC H 0.0013 0.3437 -0.0023 0.050 Uiso 1 1 calc R . .
C1C C 0.1991(2) 0.8835(3) -0.21611(19) 0.0247(9) Uani 1 1 d . . .
H1CA H 0.1860 0.9624 -0.2135 0.030 Uiso 1 1 calc R . .
H1CB H 0.2290 0.8749 -0.2523 0.030 Uiso 1 1 calc R . .
C2C C 0.2410(2) 0.8535(3) -0.15837(18) 0.0217(8) Uani 1 1 d . . .
H2CA H 0.2841 0.8975 -0.1566 0.026 Uiso 1 1 calc R . .
H2CB H 0.2140 0.8707 -0.1213 0.026 Uiso 1 1 calc R . .
C3C C 0.3167(2) 0.7060(3) -0.18098(18) 0.0222(8) Uani 1 1 d . . .
H3CA H 0.3503 0.7582 -0.1936 0.027 Uiso 1 1 calc R . .
C4C C 0.3281(2) 0.5894(3) -0.18489(18) 0.0202(8) Uani 1 1 d . . .
C5C C 0.3744(2) 0.5189(3) -0.21387(19) 0.0247(9) Uani 1 1 d . . .
H5CA H 0.4145 0.5384 -0.2360 0.030 Uiso 1 1 calc R . .
C6C C 0.3488(2) 0.4144(3) -0.20310(19) 0.0265(9) Uani 1 1 d . . .
C7C C 0.3742(3) 0.3035(4) -0.2234(2) 0.0353(11) Uani 1 1 d . . .
H7CA H 0.3697 0.2505 -0.1896 0.053 Uiso 1 1 calc R . .
H7CB H 0.4228 0.3092 -0.2348 0.053 Uiso 1 1 calc R . .
H7CC H 0.3466 0.2785 -0.2591 0.053 Uiso 1 1 calc R . .
C1D C 0.3957(2) -0.0405(3) 0.0257(2) 0.0290(10) Uani 1 1 d . . .
H1DA H 0.3866 -0.1208 0.0280 0.035 Uiso 1 1 calc R . .
H1DB H 0.4464 -0.0303 0.0228 0.035 Uiso 1 1 calc R . .
C2D C 0.3609(2) 0.0053(3) -0.0331(2) 0.0260(9) Uani 1 1 d . . .
H2DA H 0.3829 -0.0269 -0.0698 0.031 Uiso 1 1 calc R . .
H2DB H 0.3114 -0.0154 -0.0342 0.031 Uiso 1 1 calc R . .
C3D C 0.4153(2) 0.1701(3) -0.06819(19) 0.0218(8) Uani 1 1 d . . .
H3DA H 0.4456 0.1264 -0.0921 0.026 Uiso 1 1 calc R . .
C4D C 0.4189(2) 0.2887(3) -0.06694(18) 0.0218(8) Uani 1 1 d . . .
C5D C 0.4635(2) 0.3699(3) -0.08834(19) 0.0248(9) Uani 1 1 d . . .
H5DA H 0.5040 0.3601 -0.1119 0.030 Uiso 1 1 calc R . .
C6D C 0.4356(2) 0.4676(3) -0.0677(2) 0.0255(9) Uani 1 1 d . . .
C7D C 0.4612(2) 0.5833(4) -0.0759(2) 0.0329(11) Uani 1 1 d . . .
H7DA H 0.4231 0.6353 -0.0700 0.049 Uiso 1 1 calc R . .
H7DB H 0.4792 0.5919 -0.1176 0.049 Uiso 1 1 calc R . .
H7DC H 0.4982 0.5984 -0.0455 0.049 Uiso 1 1 calc R . .
C1E C 0.4208(2) 0.0743(3) 0.1185(2) 0.0260(9) Uani 1 1 d . . .
H1EA H 0.4652 0.0340 0.1215 0.031 Uiso 1 1 calc R . .
H1EB H 0.4024 0.0803 0.1607 0.031 Uiso 1 1 calc R . .
C2E C 0.4346(2) 0.1914(3) 0.0939(2) 0.0255(9) Uani 1 1 d . . .
H2EA H 0.4632 0.2327 0.1245 0.031 Uiso 1 1 calc R . .
H2EB H 0.4608 0.1865 0.0552 0.031 Uiso 1 1 calc R . .
C3E C 0.3499(2) 0.3230(3) 0.12178(18) 0.0232(9) Uani 1 1 d . . .
H3EA H 0.3768 0.3411 0.1575 0.028 Uiso 1 1 calc R . .
C4E C 0.2841(2) 0.3741(3) 0.10824(18) 0.0217(8) Uani 1 1 d . . .
C5E C 0.2361(2) 0.4382(3) 0.14027(19) 0.0245(9) Uani 1 1 d . . .
H5EA H 0.2408 0.4677 0.1807 0.029 Uiso 1 1 calc R . .
C6E C 0.1808(2) 0.4487(3) 0.10016(19) 0.0249(9) Uani 1 1 d . . .
C7E C 0.1130(2) 0.5067(4) 0.1075(2) 0.0344(11) Uani 1 1 d . . .
H7EA H 0.0752 0.4578 0.0941 0.052 Uiso 1 1 calc R . .
H7EB H 0.1122 0.5739 0.0823 0.052 Uiso 1 1 calc R . .
H7EC H 0.1072 0.5265 0.1509 0.052 Uiso 1 1 calc R . .
C1F C 0.3075(2) -0.0204(3) 0.1068(2) 0.0259(9) Uani 1 1 d . . .
H1FA H 0.3155 -0.0488 0.1491 0.031 Uiso 1 1 calc R . .
H1FB H 0.2871 -0.0810 0.0817 0.031 Uiso 1 1 calc R . .
C2F C 0.2556(2) 0.0748(3) 0.1091(2) 0.0260(9) Uani 1 1 d . . .
H2FA H 0.2107 0.0474 0.1238 0.031 Uiso 1 1 calc R . .
H2FB H 0.2727 0.1320 0.1382 0.031 Uiso 1 1 calc R . .
C3F C 0.1947(2) 0.0912(3) 0.01383(19) 0.0232(9) Uani 1 1 d . . .
H3FA H 0.1613 0.0407 0.0286 0.028 Uiso 1 1 calc R . .
C4F C 0.1908(2) 0.1366(3) -0.0469(2) 0.0222(8) Uani 1 1 d . . .
C5F C 0.1521(2) 0.1177(3) -0.1009(2) 0.0262(9) Uani 1 1 d . . .
H5FA H 0.1145 0.0682 -0.1065 0.031 Uiso 1 1 calc R . .
C6F C 0.1805(2) 0.1866(3) -0.1442(2) 0.0286(10) Uani 1 1 d . . .
C7F C 0.1628(3) 0.2019(4) -0.2112(2) 0.0386(12) Uani 1 1 d . . .
H7FA H 0.1665 0.2802 -0.2219 0.058 Uiso 1 1 calc R . .
H7FB H 0.1154 0.1765 -0.2194 0.058 Uiso 1 1 calc R . .
H7FC H 0.1949 0.1589 -0.2361 0.058 Uiso 1 1 calc R . .

loop_
_atom_site_aniso_label
_atom_site_aniso_U_11
_atom_site_aniso_U_22
_atom_site_aniso_U_33
_atom_site_aniso_U_23
_atom_site_aniso_U_13
_atom_site_aniso_U_12
Fe1 0.0209(3) 0.0135(2) 0.0154(3) -0.0005(2) 0.0026(2) 0.0005(2)
Fe2 0.0207(3) 0.0129(2) 0.0202(3) 0.0011(2) 0.0036(2) -0.0015(2)
Cl1 0.0215(5) 0.0226(4) 0.0198(5) -0.0015(4) 0.0029(4) 0.0002(4)
Cl2 0.0305(5) 0.0281(5) 0.0253(5) -0.0010(4) 0.0053(4) 0.0024(4)
O11 0.0303(16) 0.0265(15) 0.0300(17) -0.0058(13) -0.0001(13) -0.0042(13)
O12 0.0289(16) 0.0256(15) 0.0374(18) -0.0090(13) 0.0105(14) 0.0015(13)
O13 0.0268(16) 0.0322(16) 0.0237(15) 0.0059(13) 0.0038(12) -0.0018(13)
O14 0.0296(16) 0.0352(17) 0.0196(15) 0.0016(13) -0.0020(12) 0.0025(13)
O21A 0.055(5) 0.073(6) 0.012(3) -0.001(3) 0.003(3) 0.019(4)
O22A 0.073(6) 0.028(4) 0.099(8) 0.014(4) 0.029(5) -0.008(4)
O23A 0.041(4) 0.078(7) 0.036(4) -0.021(4) -0.026(3) 0.033(4)
O24A 0.037(4) 0.059(5) 0.023(4) -0.020(3) 0.003(3) 0.006(4)
O21B 0.039(6) 0.079(9) 0.124(13) -0.019(8) 0.004(6) 0.021(5)
O22B 0.137(14) 0.36(3) 0.087(11) 0.152(16) -0.026(10) -0.089(17)
O23B 0.074(9) 0.188(19) 0.104(11) -0.104(13) -0.056(8) 0.062(11)
O24B 0.018(5) 0.018(5) 0.40(3) -0.023(9) 0.030(10) 0.001(4)
O1W 0.136(6) 0.091(5) 0.126(6) 0.019(4) -0.014(5) -0.011(5)
N1 0.0288(19) 0.0192(16) 0.0226(18) -0.0038(14) 0.0048(15) 0.0021(14)
N2 0.0244(18) 0.0239(17) 0.0280(19) 0.0048(15) 0.0020(15) -0.0052(15)
N1A 0.0232(17) 0.0130(15) 0.0215(17) 0.0028(13) 0.0047(14) -0.0005(13)
N2A 0.0229(17) 0.0163(15) 0.0166(16) -0.0007(12) 0.0020(13) -0.0016(13)
N3A 0.0239(17) 0.0170(16) 0.0259(18) -0.0001(14) -0.0024(14) 0.0005(14)
N1B 0.0228(17) 0.0163(15) 0.0191(17) -0.0012(13) 0.0017(14) 0.0031(13)
N2B 0.0202(16) 0.0163(15) 0.0176(16) 0.0008(13) 0.0032(13) -0.0006(13)
N3B 0.0225(18) 0.0293(18) 0.0175(17) 0.0032(14) 0.0023(14) -0.0010(15)
N1C 0.0250(17) 0.0171(15) 0.0136(15) -0.0004(13) 0.0005(13) -0.0026(13)
N2C 0.0258(18) 0.0154(15) 0.0194(17) 0.0019(13) 0.0032(14) 0.0038(13)
N3C 0.042(2) 0.0191(17) 0.0185(17) -0.0009(14) 0.0034(16) 0.0072(15)
N1D 0.0207(17) 0.0162(15) 0.0226(17) 0.0021(13) 0.0007(14) -0.0006(13)
N2D 0.0176(16) 0.0156(15) 0.0292(19) 0.0033(14) 0.0006(14) 0.0006(13)
N3D 0.0225(18) 0.0162(16) 0.035(2) 0.0055(15) -0.0032(15) -0.0062(13)
N1E 0.0249(17) 0.0157(15) 0.0221(17) 0.0071(13) 0.0028(14) -0.0039(13)
N2E 0.0226(17) 0.0180(15) 0.0218(17) 0.0022(13) 0.0025(14) -0.0020(13)
N3E 0.0243(18) 0.0226(17) 0.0221(17) -0.0001(14) 0.0048(14) 0.0031(14)
N1F 0.0217(17) 0.0155(15) 0.0258(18) 0.0028(14) 0.0038(14) -0.0010(13)
N2F 0.0241(18) 0.0167(16) 0.0226(18) -0.0012(13) 0.0067(14) -0.0001(13)
N3F 0.040(2) 0.0170(16) 0.0218(18) -0.0025(14) 0.0064(15) 0.0000(15)
C1A 0.027(2) 0.0178(18) 0.025(2) 0.0011(16) 0.0021(17) 0.0053(16)
C2A 0.022(2) 0.025(2) 0.022(2) -0.0010(17) 0.0025(16) 0.0010(16)
C3A 0.023(2) 0.0140(17) 0.022(2) -0.0016(15) 0.0069(16) -0.0010(15)
C4A 0.023(2) 0.0149(17) 0.020(2) -0.0004(15) 0.0069(16) -0.0040(15)
C5A 0.029(2) 0.0171(18) 0.021(2) -0.0018(16) 0.0047(17) -0.0053(16)
C6A 0.028(2) 0.0172(18) 0.028(2) 0.0014(16) -0.0008(18) -0.0043(16)
C7A 0.037(3) 0.027(2) 0.029(2) 0.0015(19) -0.007(2) -0.0046(19)
C1B 0.032(2) 0.024(2) 0.018(2) 0.0000(16) 0.0023(17) 0.0062(17)
C2B 0.029(2) 0.0198(19) 0.0168(19) -0.0013(15) 0.0013(16) 0.0009(16)
C3B 0.025(2) 0.0190(19) 0.021(2) -0.0028(16) 0.0000(16) 0.0051(16)
C4B 0.022(2) 0.0140(17) 0.024(2) -0.0018(15) 0.0022(16) 0.0017(15)
C5B 0.022(2) 0.0201(19) 0.026(2) -0.0020(17) -0.0002(17) -0.0025(16)
C6B 0.020(2) 0.025(2) 0.032(2) 0.0001(18) 0.0066(17) -0.0019(17)
C7B 0.033(3) 0.034(2) 0.034(3) 0.000(2) 0.010(2) -0.011(2)
C1C 0.034(2) 0.0137(17) 0.026(2) 0.0041(16) 0.0069(18) 0.0036(17)
C2C 0.029(2) 0.0175(18) 0.019(2) 0.0011(15) 0.0068(17) -0.0025(16)
C3C 0.020(2) 0.026(2) 0.020(2) 0.0022(16) 0.0030(16) -0.0026(16)
C4C 0.022(2) 0.0225(19) 0.0165(19) 0.0021(15) -0.0011(15) 0.0032(16)
C5C 0.025(2) 0.029(2) 0.020(2) -0.0001(17) 0.0051(17) 0.0054(17)
C6C 0.037(2) 0.027(2) 0.016(2) -0.0031(16) 0.0004(18) 0.0072(18)
C7C 0.054(3) 0.027(2) 0.025(2) -0.0038(19) 0.007(2) 0.014(2)
C1D 0.031(2) 0.0184(19) 0.038(3) 0.0069(18) 0.007(2) 0.0020(17)
C2D 0.030(2) 0.0148(18) 0.033(2) -0.0006(17) 0.0049(19) -0.0020(16)
C3D 0.024(2) 0.0176(18) 0.024(2) 0.0024(16) 0.0016(17) 0.0035(16)
C4D 0.0174(19) 0.030(2) 0.0182(19) 0.0042(16) 0.0011(15) -0.0001(16)
C5D 0.022(2) 0.026(2) 0.027(2) 0.0071(17) 0.0029(17) -0.0008(17)
C6D 0.025(2) 0.024(2) 0.027(2) 0.0064(17) -0.0068(18) -0.0065(17)
C7D 0.031(2) 0.027(2) 0.040(3) 0.009(2) -0.006(2) -0.0106(19)
C1E 0.027(2) 0.022(2) 0.028(2) 0.0101(17) -0.0018(18) -0.0012(17)
C2E 0.025(2) 0.0204(19) 0.031(2) 0.0071(17) -0.0007(18) -0.0024(17)
C3E 0.034(2) 0.0185(19) 0.018(2) 0.0058(16) -0.0004(17) -0.0069(17)
C4E 0.030(2) 0.0147(18) 0.021(2) 0.0008(15) 0.0019(17) -0.0060(16)
C5E 0.034(2) 0.0205(19) 0.020(2) -0.0014(16) 0.0085(18) -0.0023(17)
C6E 0.032(2) 0.0187(19) 0.024(2) 0.0003(16) 0.0098(18) -0.0022(17)
C7E 0.035(3) 0.031(2) 0.038(3) -0.006(2) 0.012(2) 0.004(2)
C1F 0.029(2) 0.0206(19) 0.028(2) 0.0076(17) 0.0013(18) -0.0052(17)
C2F 0.028(2) 0.023(2) 0.027(2) 0.0073(17) 0.0038(18) -0.0031(17)
C3F 0.024(2) 0.0162(18) 0.030(2) -0.0003(16) 0.0087(18) -0.0010(16)
C4F 0.019(2) 0.0166(18) 0.031(2) -0.0010(16) 0.0046(17) 0.0007(15)
C5F 0.028(2) 0.0190(19) 0.031(2) -0.0015(17) 0.0015(18) 0.0001(17)
C6F 0.040(3) 0.0162(19) 0.029(2) -0.0057(17) 0.003(2) 0.0049(18)
C7F 0.058(3) 0.029(2) 0.028(2) -0.005(2) -0.002(2) 0.009(2)

loop_
_atom_type_symbol
_atom_type_description
_atom_type_scat_dispersion_real
_atom_type_scat_dispersion_imag
_atom_type_scat_source
C C 0.0033 0.0016 'International Tables Vol C Tables 4.2.6.8 and 6.1.1.4'
H H 0.0000 0.0000 'International Tables Vol C Tables 4.2.6.8 and 6.1.1.4'
N N 0.0061 0.0033 'International Tables Vol C Tables 4.2.6.8 and 6.1.1.4'
O O 0.0106 0.0060 'International Tables Vol C Tables 4.2.6.8 and 6.1.1.4'
Cl Cl 0.1484 0.1585 'International Tables Vol C Tables 4.2.6.8 and 6.1.1.4'
Fe Fe 0.3463 0.8444 'International Tables Vol C Tables 4.2.6.8 and 6.1.1.4'

loop_
_geom_angle_atom_site_label_1
_geom_angle_atom_site_label_2
_geom_angle_atom_site_label_3
_geom_angle
_geom_angle_site_symmetry_1
_geom_angle_site_symmetry_3
_geom_angle_publ_flag
N2A Fe1 N2C 97.69(14) . . ?
N2A Fe1 N2B 94.80(13) . . ?
N2C Fe1 N2B 97.19(13) . . ?
N2A Fe1 N1B 173.49(14) . . ?
N2C Fe1 N1B 87.16(14) . . ?
N2B Fe1 N1B 80.23(13) . . ?
N2A Fe1 N1A 80.59(14) . . ?
N2C Fe1 N1A 174.29(13) . . ?
N2B Fe1 N1A 88.40(13) . . ?
N1B Fe1 N1A 95.00(13) . . ?
N2A Fe1 N1C 89.10(13) . . ?
N2C Fe1 N1C 79.89(14) . . ?
N2B Fe1 N1C 175.42(13) . . ?
N1B Fe1 N1C 96.05(13) . . ?
N1A Fe1 N1C 94.61(13) . . ?
N2E Fe2 N2D 95.13(14) . . ?
N2E Fe2 N2F 96.14(14) . . ?
N2D Fe2 N2F 96.70(14) . . ?
N2E Fe2 N1D 174.14(14) . . ?
N2D Fe2 N1D 80.27(13) . . ?
N2F Fe2 N1D 88.03(13) . . ?
N2E Fe2 N1E 80.44(14) . . ?
N2D Fe2 N1E 88.43(13) . . ?
N2F Fe2 N1E 174.10(14) . . ?
N1D Fe2 N1E 95.74(14) . . ?
N2E Fe2 N1F 88.15(13) . . ?
N2D Fe2 N1F 175.56(14) . . ?
N2F Fe2 N1F 79.95(14) . . ?
N1D Fe2 N1F 96.64(13) . . ?
N1E Fe2 N1F 95.07(13) . . ?
O14 Cl1 O11 109.57(18) . . ?
O14 Cl1 O13 109.92(18) . . ?
O11 Cl1 O13 109.19(18) . . ?
O14 Cl1 O12 110.23(18) . . ?
O11 Cl1 O12 108.71(18) . . ?
O13 Cl1 O12 109.19(18) . . ?
O21A Cl2 O22B 156.8(6) . . ?
O21A Cl2 O24A 109.69(9) . . ?
O22B Cl2 O24A 87.9(6) . . ?
O21A Cl2 O21B 81.7(4) . . ?
O22B Cl2 O21B 109.53(9) . . ?
O24A Cl2 O21B 103.7(5) . . ?
O21A Cl2 O23B 47.3(6) . . ?
O22B Cl2 O23B 109.51(9) . . ?
O24A Cl2 O23B 133.7(5) . . ?
O21B Cl2 O23B 109.44(9) . . ?
O21A Cl2 O24B 84.4(6) . . ?
O22B Cl2 O24B 109.50(9) . . ?
O24A Cl2 O24B 26.8(6) . . ?
O21B Cl2 O24B 109.44(9) . . ?
O23B Cl2 O24B 109.40(9) . . ?
O21A Cl2 O23A 109.58(9) . . ?
O22B Cl2 O23A 76.8(4) . . ?
O24A Cl2 O23A 109.47(9) . . ?
O21B Cl2 O23A 33.4(4) . . ?
O23B Cl2 O23A 116.0(5) . . ?
O24B Cl2 O23A 128.7(5) . . ?
O21A Cl2 O22A 109.43(9) . . ?
O22B Cl2 O22A 48.7(5) . . ?
O24A Cl2 O22A 109.37(9) . . ?
O21B Cl2 O22A 138.2(4) . . ?
O23B Cl2 O22A 63.1(6) . . ?
O24B Cl2 O22A 111.7(4) . . ?
O23A Cl2 O22A 109.29(9) . . ?
H1W1 O1W H1W2 104.4(17) . . ?
C1B N1 C1C 120.2(3) . . ?
C1B N1 C1A 119.9(3) . . ?
C1C N1 C1A 119.5(3) . . ?
C1D N2 C1F 120.0(3) . . ?
C1D N2 C1E 119.9(4) . . ?
C1F N2 C1E 118.9(4) . . ?
C3A N1A C2A 118.8(3) . . ?
C3A N1A Fe1 115.2(3) . . ?
C2A N1A Fe1 126.0(3) . . ?
N3A N2A C4A 107.7(3) . . ?
N3A N2A Fe1 137.3(3) . . ?
C4A N2A Fe1 114.5(3) . . ?
N2A N3A C6A 109.4(3) . . ?
N2A N3A H3AB 125.3 . . ?
C6A N3A H3AB 125.3 . . ?
C3B N1B C2B 118.3(3) . . ?
C3B N1B Fe1 115.6(3) . . ?
C2B N1B Fe1 126.1(3) . . ?
N3B N2B C4B 107.6(3) . . ?
N3B N2B Fe1 136.4(3) . . ?
C4B N2B Fe1 114.9(3) . . ?
N2B N3B C6B 109.4(3) . . ?
N2B N3B H3BB 125.3 . . ?
C6B N3B H3BB 125.3 . . ?
C3C N1C C2C 118.3(3) . . ?
C3C N1C Fe1 115.4(3) . . ?
C2C N1C Fe1 126.3(3) . . ?
N3C N2C C4C 107.5(3) . . ?
N3C N2C Fe1 134.8(3) . . ?
C4C N2C Fe1 115.5(3) . . ?
N2C N3C C6C 108.7(3) . . ?
C3D N1D C2D 118.4(3) . . ?
C3D N1D Fe2 115.4(3) . . ?
C2D N1D Fe2 126.2(3) . . ?
C4D N2D N3D 107.9(3) . . ?
C4D N2D Fe2 115.3(3) . . ?
N3D N2D Fe2 136.0(3) . . ?
N2D N3D C6D 108.3(3) . . ?
C3E N1E C2E 118.8(4) . . ?
C3E N1E Fe2 115.3(3) . . ?
C2E N1E Fe2 125.9(3) . . ?
N3E N2E C4E 107.9(3) . . ?
N3E N2E Fe2 135.7(3) . . ?
C4E N2E Fe2 114.7(3) . . ?
N2E N3E C6E 108.8(3) . . ?
C3F N1F C2F 118.2(3) . . ?
C3F N1F Fe2 115.7(3) . . ?
C2F N1F Fe2 126.1(3) . . ?
N3F N2F C4F 107.4(3) . . ?
N3F N2F Fe2 136.7(3) . . ?
C4F N2F Fe2 114.9(3) . . ?
N2F N3F C6F 109.9(3) . . ?
N2F N3F H3FB 125.1 . . ?
C6F N3F H3FB 125.1 . . ?
N1 C1A C2A 115.5(3) . . ?
N1 C1A H1AA 108.4 . . ?
C2A C1A H1AA 108.4 . . ?
N1 C1A H1AB 108.4 . . ?
C2A C1A H1AB 108.4 . . ?
H1AA C1A H1AB 107.5 . . ?
N1A C2A C1A 111.2(3) . . ?
N1A C2A H2AA 109.4 . . ?
C1A C2A H2AA 109.4 . . ?
N1A C2A H2AB 109.4 . . ?
C1A C2A H2AB 109.4 . . ?
H2AA C2A H2AB 108.0 . . ?
N1A C3A C4A 115.5(3) . . ?
N1A C3A H3AA 122.3 . . ?
C4A C3A H3AA 122.3 . . ?
N2A C4A C5A 109.1(3) . . ?
N2A C4A C3A 114.0(3) . . ?
C5A C4A C3A 136.8(4) . . ?
C6A C5A C4A 104.9(4) . . ?
C6A C5A H5AA 127.5 . . ?
C4A C5A H5AA 127.5 . . ?
N3A C6A C5A 108.8(4) . . ?
N3A C6A C7A 120.4(4) . . ?
C5A C6A C7A 130.7(4) . . ?
C6A C7A H7AA 109.5 . . ?
C6A C7A H7AB 109.5 . . ?
H7AA C7A H7AB 109.5 . . ?
C6A C7A H7AC 109.5 . . ?
H7AA C7A H7AC 109.5 . . ?
H7AB C7A H7AC 109.5 . . ?
N1 C1B C2B 115.0(3) . . ?
N1 C1B H1BA 108.5 . . ?
C2B C1B H1BA 108.5 . . ?
N1 C1B H1BB 108.5 . . ?
C2B C1B H1BB 108.5 . . ?
H1BA C1B H1BB 107.5 . . ?
N1B C2B C1B 110.3(3) . . ?
N1B C2B H2BA 109.6 . . ?
C1B C2B H2BA 109.6 . . ?
N1B C2B H2BB 109.6 . . ?
C1B C2B H2BB 109.6 . . ?
H2BA C2B H2BB 108.1 . . ?
N1B C3B C4B 115.3(4) . . ?
N1B C3B H3BA 122.3 . . ?
C4B C3B H3BA 122.3 . . ?
N2B C4B C5B 109.4(3) . . ?
N2B C4B C3B 113.3(3) . . ?
C5B C4B C3B 137.2(4) . . ?
C6B C5B C4B 104.7(4) . . ?
C6B C5B H5BA 127.6 . . ?
C4B C5B H5BA 127.6 . . ?
N3B C6B C5B 108.9(4) . . ?
N3B C6B C7B 121.0(4) . . ?
C5B C6B C7B 130.1(4) . . ?
C6B C7B H7BA 109.5 . . ?
C6B C7B H7BB 109.5 . . ?
H7BA C7B H7BB 109.5 . . ?
C6B C7B H7BC 109.5 . . ?
H7BA C7B H7BC 109.5 . . ?
H7BB C7B H7BC 109.5 . . ?
N1 C1C C2C 115.1(3) . . ?
N1 C1C H1CA 108.5 . . ?
C2C C1C H1CA 108.5 . . ?
N1 C1C H1CB 108.5 . . ?
C2C C1C H1CB 108.5 . . ?
H1CA C1C H1CB 107.5 . . ?
N1C C2C C1C 109.8(3) . . ?
N1C C2C H2CA 109.7 . . ?
C1C C2C H2CA 109.7 . . ?
N1C C2C H2CB 109.7 . . ?
C1C C2C H2CB 109.7 . . ?
H2CA C2C H2CB 108.2 . . ?
N1C C3C C4C 115.6(4) . . ?
N1C C3C H3CA 122.2 . . ?
C4C C3C H3CA 122.2 . . ?
N2C C4C C5C 109.7(3) . . ?
N2C C4C C3C 113.0(3) . . ?
C5C C4C C3C 137.0(4) . . ?
C6C C5C C4C 104.5(4) . . ?
C6C C5C H5CA 127.8 . . ?
C4C C5C H5CA 127.8 . . ?
N3C C6C C5C 109.6(4) . . ?
N3C C6C C7C 119.7(4) . . ?
C5C C6C C7C 130.7(4) . . ?
C6C C7C H7CA 109.5 . . ?
C6C C7C H7CB 109.5 . . ?
H7CA C7C H7CB 109.5 . . ?
C6C C7C H7CC 109.5 . . ?
H7CA C7C H7CC 109.5 . . ?
H7CB C7C H7CC 109.5 . . ?
N2 C1D C2D 114.0(3) . . ?
N2 C1D H1DA 108.7 . . ?
C2D C1D H1DA 108.7 . . ?
N2 C1D H1DB 108.7 . . ?
C2D C1D H1DB 108.7 . . ?
H1DA C1D H1DB 107.6 . . ?
N1D C2D C1D 109.6(3) . . ?
N1D C2D H2DA 109.7 . . ?
C1D C2D H2DA 109.7 . . ?
N1D C2D H2DB 109.7 . . ?
C1D C2D H2DB 109.7 . . ?
H2DA C2D H2DB 108.2 . . ?
N1D C3D C4D 115.2(4) . . ?
N1D C3D H3DA 122.4 . . ?
C4D C3D H3DA 122.4 . . ?
N2D C4D C5D 109.7(4) . . ?
N2D C4D C3D 113.4(4) . . ?
C5D C4D C3D 136.8(4) . . ?
C6D C5D C4D 104.5(4) . . ?
C6D C5D H5DA 127.8 . . ?
C4D C5D H5DA 127.8 . . ?
N3D C6D C5D 109.6(4) . . ?
N3D C6D C7D 121.2(4) . . ?
C5D C6D C7D 129.2(4) . . ?
C6D C7D H7DA 109.5 . . ?
C6D C7D H7DB 109.5 . . ?
H7DA C7D H7DB 109.5 . . ?
C6D C7D H7DC 109.5 . . ?
H7DA C7D H7DC 109.5 . . ?
H7DB C7D H7DC 109.5 . . ?
N2 C1E C2E 114.5(3) . . ?
N2 C1E H1EA 108.6 . . ?
C2E C1E H1EA 108.6 . . ?
N2 C1E H1EB 108.6 . . ?
C2E C1E H1EB 108.6 . . ?
H1EA C1E H1EB 107.6 . . ?
N1E C2E C1E 111.0(3) . . ?
N1E C2E H2EA 109.4 . . ?
C1E C2E H2EA 109.4 . . ?
N1E C2E H2EB 109.4 . . ?
C1E C2E H2EB 109.4 . . ?
H2EA C2E H2EB 108.0 . . ?
N1E C3E C4E 115.3(4) . . ?
N1E C3E H3EA 122.3 . . ?
C4E C3E H3EA 122.3 . . ?
N2E C4E C5E 109.4(4) . . ?
N2E C4E C3E 113.7(4) . . ?
C5E C4E C3E 136.6(4) . . ?
C6E C5E C4E 104.6(4) . . ?
C6E C5E H5EA 127.7 . . ?
C4E C5E H5EA 127.7 . . ?
N3E C6E C5E 109.3(4) . . ?
N3E C6E C7E 120.2(4) . . ?
C5E C6E C7E 130.5(4) . . ?
C6E C7E H7EA 109.5 . . ?
C6E C7E H7EB 109.5 . . ?
H7EA C7E H7EB 109.5 . . ?
C6E C7E H7EC 109.5 . . ?
H7EA C7E H7EC 109.5 . . ?
H7EB C7E H7EC 109.5 . . ?
N2 C1F C2F 113.5(3) . . ?
N2 C1F H1FA 108.9 . . ?
C2F C1F H1FA 108.9 . . ?
N2 C1F H1FB 108.9 . . ?
C2F C1F H1FB 108.9 . . ?
H1FA C1F H1FB 107.7 . . ?
N1F C2F C1F 109.7(3) . . ?
N1F C2F H2FA 109.7 . . ?
C1F C2F H2FA 109.7 . . ?
N1F C2F H2FB 109.7 . . ?
C1F C2F H2FB 109.7 . . ?
H2FA C2F H2FB 108.2 . . ?
N1F C3F C4F 115.5(4) . . ?
N1F C3F H3FA 122.2 . . ?
C4F C3F H3FA 122.2 . . ?
N2F C4F C5F 109.3(4) . . ?
N2F C4F C3F 113.7(4) . . ?
C5F C4F C3F 136.8(4) . . ?
C6F C5F C4F 105.0(4) . . ?
C6F C5F H5FA 127.5 . . ?
C4F C5F H5FA 127.5 . . ?
N3F C6F C5F 108.5(4) . . ?
N3F C6F C7F 121.1(4) . . ?
C5F C6F C7F 130.5(4) . . ?
C6F C7F H7FA 109.5 . . ?
C6F C7F H7FB 109.5 . . ?
H7FA C7F H7FB 109.5 . . ?
C6F C7F H7FC 109.5 . . ?
H7FA C7F H7FC 109.5 . . ?
H7FB C7F H7FC 109.5 . . ?

loop_
_geom_bond_atom_site_label_1
_geom_bond_atom_site_label_2
_geom_bond_distance
_geom_bond_site_symmetry_2
_geom_bond_publ_flag
Fe1 N2A 1.944(3) . ?
Fe1 N2C 1.945(3) . ?
Fe1 N2B 1.952(3) . ?
Fe1 N1B 1.972(3) . ?
Fe1 N1A 1.986(3) . ?
Fe1 N1C 1.989(3) . ?
Fe2 N2E 1.946(3) . ?
Fe2 N2D 1.948(3) . ?
Fe2 N2F 1.950(3) . ?
Fe2 N1D 1.980(3) . ?
Fe2 N1E 1.985(3) . ?
Fe2 N1F 1.986(3) . ?
Cl1 O14 1.433(3) . ?
Cl1 O11 1.445(3) . ?
Cl1 O13 1.445(3) . ?
Cl1 O12 1.449(3) . ?
Cl2 O21A 1.414(2) . ?
Cl2 O22B 1.415(2) . ?
Cl2 O24A 1.415(2) . ?
Cl2 O21B 1.416(2) . ?
Cl2 O23B 1.416(2) . ?
Cl2 O24B 1.416(2) . ?
Cl2 O23A 1.416(2) . ?
Cl2 O22A 1.418(2) . ?
O1W H1W1 0.834(10) . ?
O1W H1W2 0.831(10) . ?
N1 C1B 1.441(5) . ?
N1 C1C 1.442(5) . ?
N1 C1A 1.444(5) . ?
N2 C1D 1.431(6) . ?
N2 C1F 1.440(5) . ?
N2 C1E 1.441(5) . ?
N1A C3A 1.289(5) . ?
N1A C2A 1.468(5) . ?
N2A N3A 1.337(5) . ?
N2A C4A 1.360(5) . ?
N3A C6A 1.361(5) . ?
N3A H3AB 0.8800 . ?
N1B C3B 1.295(5) . ?
N1B C2B 1.471(5) . ?
N2B N3B 1.341(4) . ?
N2B C4B 1.351(5) . ?
N3B C6B 1.346(5) . ?
N3B H3BB 0.8800 . ?
N1C C3C 1.290(5) . ?
N1C C2C 1.466(5) . ?
N2C N3C 1.351(4) . ?
N2C C4C 1.356(5) . ?
N3C C6C 1.352(6) . ?
N1D C3D 1.299(5) . ?
N1D C2D 1.478(5) . ?
N2D C4D 1.349(5) . ?
N2D N3D 1.352(4) . ?
N3D C6D 1.356(5) . ?
N1E C3E 1.286(5) . ?
N1E C2E 1.468(5) . ?
N2E N3E 1.343(5) . ?
N2E C4E 1.350(5) . ?
N3E C6E 1.362(5) . ?
N1F C3F 1.283(5) . ?
N1F C2F 1.472(5) . ?
N2F N3F 1.336(5) . ?
N2F C4F 1.355(5) . ?
N3F C6F 1.352(6) . ?
N3F H3FB 0.8800 . ?
C1A C2A 1.537(5) . ?
C1A H1AA 0.9900 . ?
C1A H1AB 0.9900 . ?
C2A H2AA 0.9900 . ?
C2A H2AB 0.9900 . ?
C3A C4A 1.432(6) . ?
C3A H3AA 0.9500 . ?
C4A C5A 1.401(6) . ?
C5A C6A 1.376(6) . ?
C5A H5AA 0.9500 . ?
C6A C7A 1.501(6) . ?
C7A H7AA 0.9800 . ?
C7A H7AB 0.9800 . ?
C7A H7AC 0.9800 . ?
C1B C2B 1.530(5) . ?
C1B H1BA 0.9900 . ?
C1B H1BB 0.9900 . ?
C2B H2BA 0.9900 . ?
C2B H2BB 0.9900 . ?
C3B C4B 1.434(6) . ?
C3B H3BA 0.9500 . ?
C4B C5B 1.391(5) . ?
C5B C6B 1.383(6) . ?
C5B H5BA 0.9500 . ?
C6B C7B 1.498(6) . ?
C7B H7BA 0.9800 . ?
C7B H7BB 0.9800 . ?
C7B H7BC 0.9800 . ?
C1C C2C 1.522(6) . ?
C1C H1CA 0.9900 . ?
C1C H1CB 0.9900 . ?
C2C H2CA 0.9900 . ?
C2C H2CB 0.9900 . ?
C3C C4C 1.432(6) . ?
C3C H3CA 0.9500 . ?
C4C C5C 1.394(5) . ?
C5C C6C 1.380(6) . ?
C5C H5CA 0.9500 . ?
C6C C7C 1.498(6) . ?
C7C H7CA 0.9800 . ?
C7C H7CB 0.9800 . ?
C7C H7CC 0.9800 . ?
C1D C2D 1.534(6) . ?
C1D H1DA 0.9900 . ?
C1D H1DB 0.9900 . ?
C2D H2DA 0.9900 . ?
C2D H2DB 0.9900 . ?
C3D C4D 1.438(5) . ?
C3D H3DA 0.9500 . ?
C4D C5D 1.393(5) . ?
C5D C6D 1.378(6) . ?
C5D H5DA 0.9500 . ?
C6D C7D 1.497(6) . ?
C7D H7DA 0.9800 . ?
C7D H7DB 0.9800 . ?
C7D H7DC 0.9800 . ?
C1E C2E 1.540(5) . ?
C1E H1EA 0.9900 . ?
C1E H1EB 0.9900 . ?
C2E H2EA 0.9900 . ?
C2E H2EB 0.9900 . ?
C3E C4E 1.439(6) . ?
C3E H3EA 0.9500 . ?
C4E C5E 1.405(6) . ?
C5E C6E 1.370(6) . ?
C5E H5EA 0.9500 . ?
C6E C7E 1.499(6) . ?
C7E H7EA 0.9800 . ?
C7E H7EB 0.9800 . ?
C7E H7EC 0.9800 . ?
C1F C2F 1.529(6) . ?
C1F H1FA 0.9900 . ?
C1F H1FB 0.9900 . ?
C2F H2FA 0.9900 . ?
C2F H2FB 0.9900 . ?
C3F C4F 1.428(6) . ?
C3F H3FA 0.9500 . ?
C4F C5F 1.395(6) . ?
C5F C6F 1.378(6) . ?
C5F H5FA 0.9500 . ?
C6F C7F 1.498(6) . ?
C7F H7FA 0.9800 . ?
C7F H7FB 0.9800 . ?
C7F H7FC 0.9800 . ?

loop_
_geom_hbond_atom_site_label_D
_geom_hbond_atom_site_label_H
_geom_hbond_atom_site_label_A
_geom_hbond_distance_DH
_geom_hbond_distance_HA
_geom_hbond_distance_DA
_geom_hbond_angle_DHA
_geom_hbond_site_symmetry_A
O1W H1W1 O24B 0.834(10) 1.72(4) 2.523(11) 160(12) .
O1W H1W1 O24A 0.834(10) 2.186(16) 3.017(9) 173(10) .
O1W H1W2 O22B 0.831(10) 2.15(6) 2.923(14) 154(13) 2_654
O1W H1W2 O22A 0.831(10) 2.20(8) 2.875(9) 138(11) 2_654
N3A H3AB N3D 0.88 1.96 2.818(5) 166.6 .
N3B H3BB N3E 0.88 1.95 2.768(5) 153.6 .
N3F H3FB N3C 0.88 1.84 2.695(5) 162.8 .

loop_
_geom_torsion_atom_site_label_1
_geom_torsion_atom_site_label_2
_geom_torsion_atom_site_label_3
_geom_torsion_atom_site_label_4
_geom_torsion
_geom_torsion_site_symmetry_1
_geom_torsion_site_symmetry_2
_geom_torsion_site_symmetry_3
_geom_torsion_site_symmetry_4
_geom_torsion_publ_flag
N2A Fe1 N1A C3A 1.9(3) . . . . ?
N2C Fe1 N1A C3A -70.9(15) . . . . ?
N2B Fe1 N1A C3A 97.0(3) . . . . ?
N1B Fe1 N1A C3A 177.1(3) . . . . ?
N1C Fe1 N1A C3A -86.4(3) . . . . ?
N2A Fe1 N1A C2A -177.3(3) . . . . ?
N2C Fe1 N1A C2A 109.8(14) . . . . ?
N2B Fe1 N1A C2A -82.2(3) . . . . ?
N1B Fe1 N1A C2A -2.1(3) . . . . ?
N1C Fe1 N1A C2A 94.3(3) . . . . ?
N2C Fe1 N2A N3A 0.0(4) . . . . ?
N2B Fe1 N2A N3A 97.9(4) . . . . ?
N1B Fe1 N2A N3A 137.9(11) . . . . ?
N1A Fe1 N2A N3A -174.5(4) . . . . ?
N1C Fe1 N2A N3A -79.7(4) . . . . ?
N2C Fe1 N2A C4A 171.2(3) . . . . ?
N2B Fe1 N2A C4A -90.9(3) . . . . ?
N1B Fe1 N2A C4A -50.9(13) . . . . ?
N1A Fe1 N2A C4A -3.3(3) . . . . ?
N1C Fe1 N2A C4A 91.5(3) . . . . ?
C4A N2A N3A C6A 0.5(4) . . . . ?
Fe1 N2A N3A C6A 172.1(3) . . . . ?
N2A Fe1 N1B C3B -37.4(13) . . . . ?
N2C Fe1 N1B C3B 100.9(3) . . . . ?
N2B Fe1 N1B C3B 3.2(3) . . . . ?
N1A Fe1 N1B C3B -84.4(3) . . . . ?
N1C Fe1 N1B C3B -179.5(3) . . . . ?
N2A Fe1 N1B C2B 143.4(11) . . . . ?
N2C Fe1 N1B C2B -78.3(3) . . . . ?
N2B Fe1 N1B C2B -176.1(3) . . . . ?
N1A Fe1 N1B C2B 96.4(3) . . . . ?
N1C Fe1 N1B C2B 1.2(3) . . . . ?
N2A Fe1 N2B N3B 3.4(4) . . . . ?
N2C Fe1 N2B N3B 101.7(4) . . . . ?
N1B Fe1 N2B N3B -172.4(4) . . . . ?
N1A Fe1 N2B N3B -77.1(4) . . . . ?
N1C Fe1 N2B N3B 151.8(16) . . . . ?
N2A Fe1 N2B C4B 169.1(3) . . . . ?
N2C Fe1 N2B C4B -92.5(3) . . . . ?
N1B Fe1 N2B C4B -6.7(3) . . . . ?
N1A Fe1 N2B C4B 88.7(3) . . . . ?
N1C Fe1 N2B C4B -42.5(18) . . . . ?
C4B N2B N3B C6B 0.1(4) . . . . ?
Fe1 N2B N3B C6B 166.5(3) . . . . ?
N2A Fe1 N1C C3C 99.6(3) . . . . ?
N2C Fe1 N1C C3C 1.6(3) . . . . ?
N2B Fe1 N1C C3C -48.9(18) . . . . ?
N1B Fe1 N1C C3C -84.4(3) . . . . ?
N1A Fe1 N1C C3C -179.9(3) . . . . ?
N2A Fe1 N1C C2C -82.6(3) . . . . ?
N2C Fe1 N1C C2C 179.4(3) . . . . ?
N2B Fe1 N1C C2C 128.9(16) . . . . ?
N1B Fe1 N1C C2C 93.4(3) . . . . ?
N1A Fe1 N1C C2C -2.1(3) . . . . ?
N2A Fe1 N2C N3C 106.2(4) . . . . ?
N2B Fe1 N2C N3C 10.3(4) . . . . ?
N1B Fe1 N2C N3C -69.5(4) . . . . ?
N1A Fe1 N2C N3C 178(36) . . . . ?
N1C Fe1 N2C N3C -166.1(4) . . . . ?
N2A Fe1 N2C C4C -93.4(3) . . . . ?
N2B Fe1 N2C C4C 170.8(3) . . . . ?
N1B Fe1 N2C C4C 91.0(3) . . . . ?
N1A Fe1 N2C C4C -21.4(15) . . . . ?
N1C Fe1 N2C C4C -5.7(3) . . . . ?
C4C N2C N3C C6C 0.9(4) . . . . ?
Fe1 N2C N3C C6C 162.4(3) . . . . ?
N2E Fe2 N1D C3D -37.7(15) . . . . ?
N2D Fe2 N1D C3D 0.7(3) . . . . ?
N2F Fe2 N1D C3D 97.9(3) . . . . ?
N1E Fe2 N1D C3D -86.7(3) . . . . ?
N1F Fe2 N1D C3D 177.5(3) . . . . ?
N2E Fe2 N1D C2D 145.0(12) . . . . ?
N2D Fe2 N1D C2D -176.5(3) . . . . ?
N2F Fe2 N1D C2D -79.4(3) . . . . ?
N1E Fe2 N1D C2D 96.1(3) . . . . ?
N1F Fe2 N1D C2D 0.3(3) . . . . ?
N2E Fe2 N2D C4D 172.2(3) . . . . ?
N2F Fe2 N2D C4D -91.0(3) . . . . ?
N1D Fe2 N2D C4D -4.2(3) . . . . ?
N1E Fe2 N2D C4D 91.9(3) . . . . ?
N1F Fe2 N2D C4D -50.2(19) . . . . ?
N2E Fe2 N2D N3D 4.2(4) . . . . ?
N2F Fe2 N2D N3D 101.0(4) . . . . ?
N1D Fe2 N2D N3D -172.1(4) . . . . ?
N1E Fe2 N2D N3D -76.0(4) . . . . ?
N1F Fe2 N2D N3D 141.8(17) . . . . ?
C4D N2D N3D C6D 0.2(5) . . . . ?
Fe2 N2D N3D C6D 168.8(3) . . . . ?
N2E Fe2 N1E C3E 0.4(3) . . . . ?
N2D Fe2 N1E C3E 95.9(3) . . . . ?
N2F Fe2 N1E C3E -54.5(14) . . . . ?
N1D Fe2 N1E C3E 176.0(3) . . . . ?
N1F Fe2 N1E C3E -86.8(3) . . . . ?
N2E Fe2 N1E C2E -178.5(3) . . . . ?
N2D Fe2 N1E C2E -83.0(3) . . . . ?
N2F Fe2 N1E C2E 126.6(13) . . . . ?
N1D Fe2 N1E C2E -2.9(3) . . . . ?
N1F Fe2 N1E C2E 94.3(3) . . . . ?
N2D Fe2 N2E N3E 104.7(4) . . . . ?
N2F Fe2 N2E N3E 7.4(4) . . . . ?
N1D Fe2 N2E N3E 142.7(12) . . . . ?
N1E Fe2 N2E N3E -167.8(4) . . . . ?
N1F Fe2 N2E N3E -72.3(4) . . . . ?
N2D Fe2 N2E C4E -92.3(3) . . . . ?
N2F Fe2 N2E C4E 170.4(3) . . . . ?
N1D Fe2 N2E C4E -54.3(14) . . . . ?
N1E Fe2 N2E C4E -4.8(3) . . . . ?
N1F Fe2 N2E C4E 90.7(3) . . . . ?
C4E N2E N3E C6E -0.4(4) . . . . ?
Fe2 N2E N3E C6E 163.4(3) . . . . ?
N2E Fe2 N1F C3F 96.9(3) . . . . ?
N2D Fe2 N1F C3F -40.9(19) . . . . ?
N2F Fe2 N1F C3F 0.3(3) . . . . ?
N1D Fe2 N1F C3F -86.5(3) . . . . ?
N1E Fe2 N1F C3F 177.1(3) . . . . ?
N2E Fe2 N1F C2F -83.7(3) . . . . ?
N2D Fe2 N1F C2F 138.5(17) . . . . ?
N2F Fe2 N1F C2F 179.7(3) . . . . ?
N1D Fe2 N1F C2F 92.9(3) . . . . ?
N1E Fe2 N1F C2F -3.5(3) . . . . ?
N2E Fe2 N2F N3F 103.3(4) . . . . ?
N2D Fe2 N2F N3F 7.3(4) . . . . ?
N1D Fe2 N2F N3F -72.6(4) . . . . ?
N1E Fe2 N2F N3F 157.5(11) . . . . ?
N1F Fe2 N2F N3F -169.7(4) . . . . ?
N2E Fe2 N2F C4F -90.3(3) . . . . ?
N2D Fe2 N2F C4F 173.8(3) . . . . ?
N1D Fe2 N2F C4F 93.8(3) . . . . ?
N1E Fe2 N2F C4F -36.0(14) . . . . ?
N1F Fe2 N2F C4F -3.3(3) . . . . ?
C4F N2F N3F C6F 0.2(4) . . . . ?
Fe2 N2F N3F C6F 167.3(3) . . . . ?
C1B N1 C1A C2A 75.5(5) . . . . ?
C1C N1 C1A C2A -111.5(4) . . . . ?
C3A N1A C2A C1A 99.9(4) . . . . ?
Fe1 N1A C2A C1A -80.9(4) . . . . ?
N1 C1A C2A N1A 52.7(5) . . . . ?
C2A N1A C3A C4A 179.1(3) . . . . ?
Fe1 N1A C3A C4A -0.2(4) . . . . ?
N3A N2A C4A C5A -0.5(4) . . . . ?
Fe1 N2A C4A C5A -174.3(2) . . . . ?
N3A N2A C4A C3A 177.9(3) . . . . ?
Fe1 N2A C4A C3A 4.1(4) . . . . ?
N1A C3A C4A N2A -2.6(5) . . . . ?
N1A C3A C4A C5A 175.2(4) . . . . ?
N2A C4A C5A C6A 0.3(4) . . . . ?
C3A C4A C5A C6A -177.6(4) . . . . ?
N2A N3A C6A C5A -0.3(4) . . . . ?
N2A N3A C6A C7A -178.6(3) . . . . ?
C4A C5A C6A N3A 0.0(4) . . . . ?
C4A C5A C6A C7A 178.1(4) . . . . ?
C1C N1 C1B C2B 75.1(5) . . . . ?
C1A N1 C1B C2B -111.8(4) . . . . ?
C3B N1B C2B C1B 97.2(4) . . . . ?
Fe1 N1B C2B C1B -83.5(4) . . . . ?
N1 C1B C2B N1B 53.0(5) . . . . ?
C2B N1B C3B C4B -179.9(3) . . . . ?
Fe1 N1B C3B C4B 0.8(4) . . . . ?
N3B N2B C4B C5B 0.0(4) . . . . ?
Fe1 N2B C4B C5B -169.7(3) . . . . ?
N3B N2B C4B C3B 178.6(3) . . . . ?
Fe1 N2B C4B C3B 8.9(4) . . . . ?
N1B C3B C4B N2B -6.3(5) . . . . ?
N1B C3B C4B C5B 171.8(4) . . . . ?
N2B C4B C5B C6B -0.1(4) . . . . ?
C3B C4B C5B C6B -178.2(4) . . . . ?
N2B N3B C6B C5B -0.1(5) . . . . ?
N2B N3B C6B C7B -179.3(4) . . . . ?
C4B C5B C6B N3B 0.1(5) . . . . ?
C4B C5B C6B C7B 179.2(4) . . . . ?
C1B N1 C1C C2C -113.8(4) . . . . ?
C1A N1 C1C C2C 73.1(5) . . . . ?
C3C N1C C2C C1C 94.4(4) . . . . ?
Fe1 N1C C2C C1C -83.3(4) . . . . ?
N1 C1C C2C N1C 55.1(4) . . . . ?
C2C N1C C3C C4C -175.5(3) . . . . ?
Fe1 N1C C3C C4C 2.5(5) . . . . ?
N3C N2C C4C C5C -0.6(4) . . . . ?
Fe1 N2C C4C C5C -166.2(3) . . . . ?
N3C N2C C4C C3C 174.0(3) . . . . ?
Fe1 N2C C4C C3C 8.4(4) . . . . ?
N1C C3C C4C N2C -7.1(5) . . . . ?
N1C C3C C4C C5C 165.5(5) . . . . ?
N2C C4C C5C C6C 0.1(5) . . . . ?
C3C C4C C5C C6C -172.7(5) . . . . ?
N2C N3C C6C C5C -0.9(5) . . . . ?
N2C N3C C6C C7C -179.0(4) . . . . ?
C4C C5C C6C N3C 0.5(5) . . . . ?
C4C C5C C6C C7C 178.4(4) . . . . ?
C1F N2 C1D C2D 77.9(5) . . . . ?
C1E N2 C1D C2D -115.1(4) . . . . ?
C3D N1D C2D C1D 100.5(4) . . . . ?
Fe2 N1D C2D C1D -82.3(4) . . . . ?
N2 C1D C2D N1D 52.6(5) . . . . ?
C2D N1D C3D C4D -179.9(4) . . . . ?
Fe2 N1D C3D C4D 2.6(5) . . . . ?
N3D N2D C4D C5D 0.0(5) . . . . ?
Fe2 N2D C4D C5D -171.3(3) . . . . ?
N3D N2D C4D C3D 177.9(3) . . . . ?
Fe2 N2D C4D C3D 6.6(5) . . . . ?
N1D C3D C4D N2D -6.1(5) . . . . ?
N1D C3D C4D C5D 171.1(5) . . . . ?
N2D C4D C5D C6D -0.2(5) . . . . ?
C3D C4D C5D C6D -177.4(5) . . . . ?
N2D N3D C6D C5D -0.4(5) . . . . ?
N2D N3D C6D C7D -179.5(4) . . . . ?
C4D C5D C6D N3D 0.3(5) . . . . ?
C4D C5D C6D C7D 179.4(4) . . . . ?
C1D N2 C1E C2E 78.3(5) . . . . ?
C1F N2 C1E C2E -114.6(4) . . . . ?
C3E N1E C2E C1E 101.5(4) . . . . ?
Fe2 N1E C2E C1E -79.6(4) . . . . ?
N2 C1E C2E N1E 52.2(5) . . . . ?
C2E N1E C3E C4E -177.3(3) . . . . ?
Fe2 N1E C3E C4E 3.7(4) . . . . ?
N3E N2E C4E C5E 0.5(4) . . . . ?
Fe2 N2E C4E C5E -167.2(3) . . . . ?
N3E N2E C4E C3E 175.6(3) . . . . ?
Fe2 N2E C4E C3E 8.0(4) . . . . ?
N1E C3E C4E N2E -7.7(5) . . . . ?
N1E C3E C4E C5E 165.6(4) . . . . ?
N2E C4E C5E C6E -0.3(4) . . . . ?
C3E C4E C5E C6E -173.8(4) . . . . ?
N2E N3E C6E C5E 0.2(4) . . . . ?
N2E N3E C6E C7E -179.1(4) . . . . ?
C4E C5E C6E N3E 0.0(4) . . . . ?
C4E C5E C6E C7E 179.3(4) . . . . ?
C1D N2 C1F C2F -117.4(4) . . . . ?
C1E N2 C1F C2F 75.5(5) . . . . ?
C3F N1F C2F C1F 97.0(4) . . . . ?
Fe2 N1F C2F C1F -82.4(4) . . . . ?
N2 C1F C2F N1F 54.9(5) . . . . ?
C2F N1F C3F C4F -176.9(3) . . . . ?
Fe2 N1F C3F C4F 2.6(4) . . . . ?
N3F N2F C4F C5F -0.3(4) . . . . ?
Fe2 N2F C4F C5F -170.6(3) . . . . ?
N3F N2F C4F C3F 175.8(3) . . . . ?
Fe2 N2F C4F C3F 5.5(4) . . . . ?
N1F C3F C4F N2F -5.3(5) . . . . ?
N1F C3F C4F C5F 169.3(4) . . . . ?
N2F C4F C5F C6F 0.4(5) . . . . ?
C3F C4F C5F C6F -174.5(5) . . . . ?
N2F N3F C6F C5F 0.1(5) . . . . ?
N2F N3F C6F C7F -178.5(4) . . . . ?
C4F C5F C6F N3F -0.3(5) . . . . ?
C4F C5F C6F C7F 178.2(4) . . . . ?
